data_4131353
loop_
_publ_author_name
'Liu, Shu-An'
'Trauner, Dirk'

_publ_section_title
;
 Asymmetric Synthesis of the Antiviral Diterpene Wickerol A.
;
_journal_issue 28
_journal_name_full 'Journal of the American Chemical Society'
_journal_page_first 9491
_journal_page_last 9494
_journal_paper_doi 10.1021/jacs.7b05046
_journal_volume 139
_journal_year 2017
_chemical_absolute_configuration syn
_chemical_formula_moiety 'C20 H30 O3'
_chemical_formula_sum 'C20 H30 O3'
_chemical_formula_weight 318.44
_chemical_name_common SL1800
_space_group_crystal_system tetragonal
_space_group_IT_number 96
_space_group_name_Hall 'P 4nw 2abw'
_space_group_name_H-M_alt 'P 43 21 2'
_atom_sites_solution_hydrogens geom
_audit_block_code C20H30O3_vv015_trauner
_audit_creation_method 'APEX3 v2016.5-0'
_audit_update_record 09-Jan-17
_cell_angle_alpha 90
_cell_angle_beta 90
_cell_angle_gamma 90
_cell_formula_units_Z 16
_cell_length_a 10.7220(4)
_cell_length_b 10.7220(4)
_cell_length_c 60.769(2)
_cell_measurement_reflns_used 9521
_cell_measurement_temperature 100.(2)
_cell_measurement_theta_max 25.3213
_cell_measurement_theta_min 2.7690
_cell_volume 6986.1(4)
_computing_cell_refinement 'SAINT V8.37A (Bruker AXS Inc., 2015)'
_computing_data_collection 'SAINT V8.37A (Bruker AXS Inc., 2015)'
_computing_data_reduction 'SAINT V8.37A (Bruker AXS Inc., 2015)'
_computing_molecular_graphics 'shelXle (C.B. Huebschle, rev 786)'
_computing_structure_refinement 'SHELXL-2014/7 (Sheldrick, 2014)'
_computing_structure_solution 'XT, VERSION 2014/5'
_diffrn_ambient_temperature 100.(2)
_diffrn_detector_area_resol_mean 7.4074
_diffrn_measured_fraction_theta_full 0.996
_diffrn_measured_fraction_theta_max 0.996
_diffrn_measurement_device 'fixed-chi three-circle diffractometer'
_diffrn_measurement_device_type 'Bruker D8 Venture TXS'
_diffrn_measurement_method 'mix of phi and omega scans'
_diffrn_radiation_monochromator 'focusing mirrors'
_diffrn_radiation_type MoK\a
_diffrn_radiation_wavelength 0.71073
_diffrn_reflns_av_R_equivalents 0.0433
_diffrn_reflns_av_unetI/netI 0.0471
_diffrn_reflns_Laue_measured_fraction_full 0.996
_diffrn_reflns_Laue_measured_fraction_max 0.996
_diffrn_reflns_limit_h_max 11
_diffrn_reflns_limit_h_min -12
_diffrn_reflns_limit_k_max 6
_diffrn_reflns_limit_k_min -12
_diffrn_reflns_limit_l_max 58
_diffrn_reflns_limit_l_min -72
_diffrn_reflns_number 18900
_diffrn_reflns_point_group_measured_fraction_full 0.998
_diffrn_reflns_point_group_measured_fraction_max 0.998
_diffrn_reflns_theta_full 25.242
_diffrn_reflns_theta_max 25.350
_diffrn_reflns_theta_min 3.167
_diffrn_source 'rotating anode (TXS)'
_diffrn_source_current 50
_diffrn_source_power 2.5
_diffrn_source_type 'Bruker TXS'
_diffrn_source_voltage 50
_exptl_absorpt_coefficient_mu 0.079
_exptl_absorpt_correction_T_max 0.9705
_exptl_absorpt_correction_T_min 0.8421
_exptl_absorpt_correction_type multi-scan
_exptl_absorpt_process_details
;
SADABS-2016/2 - Bruker AXS area detector scaling and absorption correction
;
_exptl_crystal_colour colourless
_exptl_crystal_density_diffrn 1.211
_exptl_crystal_density_method 'not measured'
_exptl_crystal_description platelet
_exptl_crystal_F_000 2784
_exptl_crystal_size_max 0.090
_exptl_crystal_size_mid 0.070
_exptl_crystal_size_min 0.010
_refine_diff_density_max 0.246
_refine_diff_density_min -0.292
_refine_diff_density_rms 0.071
_refine_ls_abs_structure_details
;

Refined as a perfect inversion twin.
;
_refine_ls_abs_structure_Flack 0.5
_refine_ls_extinction_method none
_refine_ls_goodness_of_fit_ref 1.198
_refine_ls_hydrogen_treatment constr
_refine_ls_matrix_type full
_refine_ls_number_parameters 423
_refine_ls_number_reflns 6376
_refine_ls_number_restraints 10
_refine_ls_restrained_S_all 1.221
_refine_ls_R_factor_all 0.0663
_refine_ls_R_factor_gt 0.0606
_refine_ls_shift/su_max 0.002
_refine_ls_shift/su_mean 0.000
_refine_ls_structure_factor_coef Fsqd
_refine_ls_weighting_details 'w=1/[\s^2^(Fo^2^)+(0.0484P)^2^+5.5202P] where P=(Fo^2^+2Fc^2^)/3'
_refine_ls_weighting_scheme calc
_refine_ls_wR_factor_gt 0.1420
_refine_ls_wR_factor_ref 0.1443
_reflns_Friedel_coverage 0.671
_reflns_Friedel_fraction_full 1.000
_reflns_Friedel_fraction_max 1.000
_reflns_number_gt 5876
_reflns_number_total 6376
_reflns_threshold_expression 'I > 2\s(I)'
_cod_data_source_file ja7b05046_si_003.cif
_cod_data_source_block vv015
_cod_depositor_comments
;
The following automatic conversions were performed:

data item '_exptl_absorpt_correction_type' value 'Multi-Scan' was
changed to 'multi-scan' in accordance with the
/home/saulius/struct/COD-crude-data/automatic-downloads/DataCite-retrospective/ACS/depositions/lib/dictionaries/cif_core.dic
dictionary named 'cif_core.dic' version 2.4.2 last updated on
2011-04-26.

Automatic conversion script
Id: cif_fix_values 6909 2019-04-08 15:41:33Z antanas 
;
_cod_original_cell_volume 6986.1(6)
_cod_database_code 4131353
_shelx_estimated_absorpt_t_min 0.993
_shelx_estimated_absorpt_t_max 0.999
_shelx_space_group_comment
;
The symmetry employed for this shelxl refinement is uniquely defined
by the following loop, which should always be used as a source of
symmetry information in preference to the above space-group names.
They are only intended as comments.
;

loop_
_space_group_symop_operation_xyz
'x, y, z'
'-y+1/2, x+1/2, z+3/4'
'-x, -y, z+1/2'
'y+1/2, -x+1/2, z+1/4'
'x+1/2, -y+1/2, -z+1/4'
'y, x, -z'
'-x+1/2, y+1/2, -z+3/4'
'-y, -x, -z+1/2'

loop_
_atom_site_label
_atom_site_type_symbol
_atom_site_fract_x
_atom_site_fract_y
_atom_site_fract_z
_atom_site_U_iso_or_equiv
_atom_site_adp_type
_atom_site_occupancy
_atom_site_site_symmetry_order
_atom_site_calc_flag
_atom_site_refinement_flags_posn
_atom_site_refinement_flags_adp
_atom_site_refinement_flags_occupancy
_atom_site_disorder_assembly
_atom_site_disorder_group
O1 O 0.1284(3) 0.3271(3) 0.58590(5) 0.0298(7) Uani 1 1 d . . . . .
O2 O 0.8212(3) 0.3283(3) 0.53715(5) 0.0224(6) Uani 1 1 d . . . . .
O3 O 0.9552(3) 0.1658(3) 0.52673(5) 0.0318(7) Uani 1 1 d . . . . .
O4 O 1.2638(3) 0.7224(3) 0.59519(5) 0.0250(7) Uani 1 1 d . . . . .
O5 O 0.5595(3) 0.6469(3) 0.55421(5) 0.0283(7) Uani 1 1 d . . . . .
C1 C 0.2403(4) 0.3078(4) 0.58503(6) 0.0214(9) Uani 1 1 d . . . . .
C2 C 0.3320(4) 0.4116(4) 0.58537(7) 0.0235(9) Uani 1 1 d . . . . .
H2 H 0.3034 0.4949 0.5871 0.028 Uiso 1 1 calc R U . . .
C3 C 0.4533(4) 0.3897(4) 0.58334(6) 0.0212(9) Uani 1 1 d . . . . .
H3 H 0.5084 0.4590 0.5828 0.025 Uiso 1 1 calc R U . . .
C4 C 0.5084(4) 0.2599(4) 0.58187(6) 0.0166(8) Uani 1 1 d . . . . .
C5 C 0.4210(4) 0.1676(4) 0.59471(6) 0.0192(8) Uani 1 1 d . . . . .
C6 C 0.2925(4) 0.1764(4) 0.58313(6) 0.0197(8) Uani 1 1 d . . . . .
H6 H 0.2343 0.1199 0.5913 0.024 Uiso 1 1 calc R U . . .
C7 C 0.2950(4) 0.1311(4) 0.55876(6) 0.0235(9) Uani 1 1 d . . . . .
H7A H 0.3144 0.0408 0.5585 0.028 Uiso 1 1 calc R U . . .
H7B H 0.2112 0.1426 0.5523 0.028 Uiso 1 1 calc R U . . .
C8 C 0.3915(4) 0.2009(4) 0.54457(7) 0.0210(9) Uani 1 1 d . . . . .
C9 C 0.4477(4) 0.1305(4) 0.52474(7) 0.0289(10) Uani 1 1 d . . . . .
H9A H 0.3947 0.1408 0.5115 0.035 Uiso 1 1 calc R U . . .
H9B H 0.4560 0.0404 0.5280 0.035 Uiso 1 1 calc R U . . .
C10 C 0.5787(4) 0.1912(5) 0.52109(7) 0.0320(11) Uani 1 1 d . . . . .
H10A H 0.6432 0.1260 0.5192 0.038 Uiso 1 1 calc R U . . .
H10B H 0.5780 0.2445 0.5078 0.038 Uiso 1 1 calc R U . . .
C11 C 0.6063(4) 0.2710(4) 0.54191(6) 0.0194(8) Uani 1 1 d . . . . .
H11 H 0.5841 0.3600 0.5390 0.023 Uiso 1 1 calc R U . . .
C12 C 0.7361(4) 0.2640(4) 0.55163(6) 0.0202(8) Uani 1 1 d . . . . .
H12 H 0.7618 0.1747 0.5530 0.024 Uiso 1 1 calc R U . . .
C13 C 0.7364(4) 0.3246(4) 0.57446(6) 0.0218(9) Uani 1 1 d . . . . .
H13A H 0.7142 0.4138 0.5730 0.026 Uiso 1 1 calc R U . . .
H13B H 0.8215 0.3197 0.5807 0.026 Uiso 1 1 calc R U . . .
C14 C 0.6444(4) 0.2615(4) 0.59026(6) 0.0204(8) Uani 1 1 d . . . . .
H14A H 0.6470 0.3056 0.6046 0.025 Uiso 1 1 calc R U . . .
H14B H 0.6720 0.1746 0.5928 0.025 Uiso 1 1 calc R U . . .
C15 C 0.5127(4) 0.2147(4) 0.55783(6) 0.0172(8) Uani 1 1 d . . . . .
H15 H 0.5422 0.1266 0.5593 0.021 Uiso 1 1 calc R U . . .
C16 C 0.9435(4) 0.2823(4) 0.53752(7) 0.0261(9) Uani 1 1 d . . . . .
H16A H 0.9707 0.2731 0.5530 0.031 Uiso 1 1 calc R U . . .
H16B H 0.9994 0.3435 0.5303 0.031 Uiso 1 1 calc R U . . .
C17 C 0.9348(5) 0.1769(5) 0.50367(8) 0.0424(12) Uani 1 1 d . . . . .
H17A H 0.9408 0.0944 0.4968 0.064 Uiso 1 1 calc R U . . .
H17B H 0.9979 0.2322 0.4973 0.064 Uiso 1 1 calc R U . . .
H17C H 0.8516 0.2117 0.5010 0.064 Uiso 1 1 calc R U . . .
C18 C 0.4077(4) 0.2035(4) 0.61924(6) 0.0237(9) Uani 1 1 d . . . . .
H18A H 0.3506 0.1453 0.6265 0.036 Uiso 1 1 calc R U . . .
H18B H 0.3746 0.2885 0.6204 0.036 Uiso 1 1 calc R U . . .
H18C H 0.4896 0.1996 0.6264 0.036 Uiso 1 1 calc R U . . .
C19 C 0.4661(4) 0.0301(4) 0.59495(7) 0.0240(9) Uani 1 1 d . . . . .
H19A H 0.4067 -0.0209 0.6033 0.036 Uiso 1 1 calc R U . . .
H19B H 0.5484 0.0254 0.6019 0.036 Uiso 1 1 calc R U . . .
H19C H 0.4716 -0.0010 0.5798 0.036 Uiso 1 1 calc R U . . .
C20 C 0.3335(4) 0.3217(4) 0.53493(7) 0.0289(10) Uani 1 1 d . . . . .
H20A H 0.3982 0.3697 0.5273 0.043 Uiso 1 1 calc R U . . .
H20B H 0.2984 0.3720 0.5469 0.043 Uiso 1 1 calc R U . . .
H20C H 0.2673 0.2997 0.5245 0.043 Uiso 1 1 calc R U . . .
C21 C 1.1535(4) 0.7429(4) 0.59248(6) 0.0184(8) Uani 1 1 d . . . . .
C22 C 1.0572(4) 0.6548(4) 0.60082(6) 0.0226(9) Uani 1 1 d . . . . .
H22 H 1.0819 0.5800 0.6080 0.027 Uiso 1 1 calc R U . . .
C23 C 0.9367(4) 0.6804(4) 0.59828(6) 0.0209(9) Uani 1 1 d . . . . .
H23 H 0.8778 0.6219 0.6038 0.025 Uiso 1 1 calc R U . . .
C24 C 0.8879(4) 0.7963(4) 0.58726(6) 0.0175(8) Uani 1 1 d . . . . .
C25 C 0.9844(4) 0.9048(4) 0.59128(6) 0.0178(8) Uani 1 1 d . . . . .
C26 C 1.1081(4) 0.8586(3) 0.58066(6) 0.0165(8) Uani 1 1 d . . . . .
H26 H 1.1718 0.9251 0.5833 0.020 Uiso 1 1 calc R U . . .
C27 C 1.0988(4) 0.8404(4) 0.55521(6) 0.0194(8) Uani 1 1 d . . . . .
H27A H 1.0816 0.9220 0.5482 0.023 Uiso 1 1 calc R U . . .
H27B H 1.1799 0.8100 0.5496 0.023 Uiso 1 1 calc R U . . .
C28 C 0.9959(4) 0.7476(4) 0.54866(6) 0.0201(8) Uani 1 1 d . . . . .
C29 C 0.9341(4) 0.7653(5) 0.52578(7) 0.0276(10) Uani 1 1 d . . . . .
H29A H 0.9830 0.7228 0.5142 0.033 Uiso 1 1 calc R U . . .
H29B H 0.9270 0.8549 0.5221 0.033 Uiso 1 1 calc R U . . .
C30 C 0.8023(4) 0.7047(4) 0.52824(7) 0.0285(10) Uani 1 1 d . . . . .
H30A H 0.7381 0.7579 0.5212 0.034 Uiso 1 1 calc R U . . .
H30B H 0.8006 0.6215 0.5212 0.034 Uiso 1 1 calc R U . . .
C31 C 0.7774(4) 0.6927(4) 0.55319(6) 0.0202(8) Uani 1 1 d . . . . .
H31 H 0.7941 0.6051 0.5580 0.024 Uiso 1 1 calc R U . . .
C32 C 0.6524(4) 0.7343(4) 0.56178(7) 0.0215(9) Uani 1 1 d . . . . .
H32 H 0.6328 0.8192 0.5560 0.026 Uiso 1 1 calc R U . . .
C33 C 0.6548(4) 0.7380(4) 0.58683(7) 0.0242(9) Uani 1 1 d . . . . .
H33A H 0.6711 0.6530 0.5925 0.029 Uiso 1 1 calc R U . . .
H33B H 0.5720 0.7647 0.5923 0.029 Uiso 1 1 calc R U . . .
C34 C 0.7545(4) 0.8270(4) 0.59571(6) 0.0208(8) Uani 1 1 d . . . . .
H34A H 0.7541 0.8233 0.6120 0.025 Uiso 1 1 calc R U . . .
H34B H 0.7328 0.9133 0.5913 0.025 Uiso 1 1 calc R U . . .
C35 C 0.8779(3) 0.7783(3) 0.56227(6) 0.0160(8) Uani 1 1 d . . . . .
H35 H 0.8528 0.8626 0.5568 0.019 Uiso 1 1 calc R U . . .
C38 C 1.0044(4) 0.9315(4) 0.61594(7) 0.0261(9) Uani 1 1 d . . . . .
H38A H 1.0645 0.9996 0.6177 0.039 Uiso 1 1 calc R U . . .
H38B H 1.0367 0.8564 0.6232 0.039 Uiso 1 1 calc R U . . .
H38C H 0.9249 0.9553 0.6227 0.039 Uiso 1 1 calc R U . . .
C39 C 0.9463(4) 1.0308(4) 0.58121(7) 0.0223(9) Uani 1 1 d . . . . .
H39A H 1.0095 1.0938 0.5848 0.033 Uiso 1 1 calc R U . . .
H39B H 0.8656 1.0566 0.5872 0.033 Uiso 1 1 calc R U . . .
H39C H 0.9397 1.0224 0.5652 0.033 Uiso 1 1 calc R U . . .
C40 C 1.0436(4) 0.6123(4) 0.54916(7) 0.0283(10) Uani 1 1 d . . . . .
H40A H 0.9734 0.5550 0.5471 0.042 Uiso 1 1 calc R U . . .
H40B H 1.0834 0.5957 0.5634 0.042 Uiso 1 1 calc R U . . .
H40C H 1.1045 0.6001 0.5373 0.042 Uiso 1 1 calc R U . . .
O6B O 0.4327(7) 0.7608(10) 0.53170(15) 0.032(2) Uiso 0.49(2) 1 d . . P A 1
C36B C 0.4397(4) 0.7001(5) 0.55215(8) 0.0302(10) Uani 0.49(2) 1 d . . P A 1
H36A H 0.3752 0.6343 0.5531 0.036 Uiso 0.49(2) 1 calc R U P A 1
H36B H 0.4251 0.7606 0.5642 0.036 Uiso 0.49(2) 1 calc R U P A 1
C37B C 0.4524(9) 0.6840(12) 0.51318(15) 0.029(3) Uiso 0.49(2) 1 d . . P A 1
H37A H 0.3973 0.6112 0.5140 0.044 Uiso 0.49(2) 1 calc R U P A 1
H37B H 0.5395 0.6564 0.5129 0.044 Uiso 0.49(2) 1 calc R U P A 1
H37C H 0.4340 0.7312 0.4998 0.044 Uiso 0.49(2) 1 calc R U P A 1
O6 O 0.4288(6) 0.7973(8) 0.53687(14) 0.024(2) Uiso 0.51(2) 1 d . . P A 2
C36 C 0.4397(4) 0.7001(5) 0.55215(8) 0.0302(10) Uani 0.51(2) 1 d . . P A 2
H36C H 0.3805 0.6334 0.5480 0.036 Uiso 0.51(2) 1 calc R U P A 2
H36D H 0.4139 0.7320 0.5668 0.036 Uiso 0.51(2) 1 calc R U P A 2
C37 C 0.4407(10) 0.7515(14) 0.51538(18) 0.043(4) Uiso 0.51(2) 1 d . . P A 2
H37D H 0.3914 0.6750 0.5138 0.064 Uiso 0.51(2) 1 calc R U P A 2
H37E H 0.5286 0.7332 0.5123 0.064 Uiso 0.51(2) 1 calc R U P A 2
H37F H 0.4104 0.8142 0.5049 0.064 Uiso 0.51(2) 1 calc R U P A 2

loop_
_atom_site_aniso_label
_atom_site_aniso_U_11
_atom_site_aniso_U_22
_atom_site_aniso_U_33
_atom_site_aniso_U_23
_atom_site_aniso_U_13
_atom_site_aniso_U_12
O1 0.0158(15) 0.0277(16) 0.0460(19) 0.0020(14) 0.0003(13) 0.0036(12)
O2 0.0206(14) 0.0204(14) 0.0263(15) 0.0054(12) 0.0055(12) -0.0027(12)
O3 0.0262(16) 0.0241(16) 0.0451(19) -0.0052(14) 0.0061(14) 0.0012(13)
O4 0.0168(15) 0.0247(15) 0.0335(16) 0.0000(13) -0.0034(12) 0.0042(12)
O5 0.0165(15) 0.0251(16) 0.0432(18) 0.0041(14) -0.0057(13) -0.0063(12)
C1 0.020(2) 0.022(2) 0.022(2) 0.0009(17) -0.0008(17) 0.0002(16)
C2 0.024(2) 0.0139(19) 0.032(2) 0.0012(17) -0.0017(18) 0.0039(16)
C3 0.023(2) 0.022(2) 0.019(2) -0.0023(17) -0.0020(17) -0.0052(17)
C4 0.0144(19) 0.0177(19) 0.0178(19) 0.0017(16) -0.0023(15) -0.0021(15)
C5 0.018(2) 0.019(2) 0.021(2) 0.0018(17) 0.0004(16) 0.0017(16)
C6 0.018(2) 0.0172(19) 0.023(2) 0.0022(16) 0.0012(16) -0.0056(16)
C7 0.024(2) 0.024(2) 0.022(2) -0.0009(17) -0.0005(17) -0.0057(17)
C8 0.021(2) 0.018(2) 0.024(2) 0.0018(16) -0.0050(17) -0.0076(16)
C9 0.035(3) 0.030(2) 0.021(2) -0.0025(18) -0.0004(19) -0.013(2)
C10 0.038(3) 0.038(3) 0.021(2) -0.005(2) 0.004(2) -0.015(2)
C11 0.019(2) 0.020(2) 0.019(2) 0.0032(16) -0.0015(16) -0.0028(16)
C12 0.018(2) 0.020(2) 0.023(2) 0.0030(17) 0.0041(16) -0.0019(16)
C13 0.016(2) 0.026(2) 0.023(2) 0.0028(17) -0.0033(16) -0.0011(17)
C14 0.015(2) 0.027(2) 0.019(2) -0.0005(17) -0.0018(16) -0.0014(16)
C15 0.017(2) 0.0130(18) 0.021(2) 0.0012(16) -0.0004(16) -0.0006(15)
C16 0.023(2) 0.024(2) 0.031(2) -0.0050(19) 0.0065(18) -0.0018(18)
C17 0.042(3) 0.046(3) 0.039(3) -0.016(2) 0.010(2) -0.013(2)
C18 0.018(2) 0.030(2) 0.023(2) 0.0025(18) 0.0016(17) 0.0017(17)
C19 0.022(2) 0.022(2) 0.028(2) 0.0093(18) 0.0041(18) 0.0020(17)
C20 0.029(2) 0.031(2) 0.026(2) 0.0090(19) -0.0093(19) -0.007(2)
C21 0.018(2) 0.021(2) 0.0161(19) -0.0031(16) -0.0008(15) 0.0010(16)
C22 0.028(2) 0.019(2) 0.021(2) 0.0065(17) -0.0011(17) 0.0043(17)
C23 0.025(2) 0.020(2) 0.018(2) 0.0050(17) 0.0010(17) -0.0032(17)
C24 0.0166(19) 0.0171(19) 0.0188(19) 0.0012(16) 0.0007(15) 0.0023(15)
C25 0.0162(19) 0.018(2) 0.019(2) 0.0013(16) -0.0011(16) 0.0015(15)
C26 0.0161(19) 0.0125(18) 0.021(2) 0.0015(15) -0.0026(16) -0.0013(14)
C27 0.0131(19) 0.024(2) 0.021(2) 0.0013(17) 0.0036(16) 0.0032(16)
C28 0.025(2) 0.019(2) 0.0166(19) -0.0026(17) 0.0033(17) -0.0006(16)
C29 0.024(2) 0.042(3) 0.017(2) -0.0047(19) 0.0048(17) -0.003(2)
C30 0.024(2) 0.034(3) 0.028(2) -0.0082(19) -0.0020(18) -0.0040(18)
C31 0.018(2) 0.016(2) 0.026(2) -0.0017(17) -0.0040(16) -0.0031(15)
C32 0.015(2) 0.018(2) 0.031(2) 0.0049(17) -0.0005(17) -0.0035(15)
C33 0.018(2) 0.024(2) 0.032(2) 0.0066(18) 0.0043(17) -0.0003(16)
C34 0.017(2) 0.026(2) 0.0192(19) 0.0023(17) 0.0040(16) 0.0021(16)
C35 0.0166(19) 0.0128(18) 0.0187(19) 0.0019(15) 0.0011(15) -0.0001(15)
C38 0.029(2) 0.026(2) 0.023(2) -0.0054(18) -0.0028(18) 0.0039(18)
C39 0.021(2) 0.016(2) 0.030(2) -0.0026(17) -0.0030(17) 0.0005(16)
C40 0.024(2) 0.025(2) 0.036(3) -0.0081(19) 0.005(2) -0.0010(18)
C36B 0.012(2) 0.041(3) 0.038(3) 0.009(2) 0.0017(18) -0.0049(18)
C36 0.012(2) 0.041(3) 0.038(3) 0.009(2) 0.0017(18) -0.0049(18)

loop_
_atom_type_symbol
_atom_type_description
_atom_type_scat_dispersion_real
_atom_type_scat_dispersion_imag
_atom_type_scat_source
C C 0.0033 0.0016 'International Tables Vol C Tables 4.2.6.8 and 6.1.1.4'
H H 0.0000 0.0000 'International Tables Vol C Tables 4.2.6.8 and 6.1.1.4'
O O 0.0106 0.0060 'International Tables Vol C Tables 4.2.6.8 and 6.1.1.4'

loop_
_geom_angle_atom_site_label_1
_geom_angle_atom_site_label_2
_geom_angle_atom_site_label_3
_geom_angle
C16 O2 C12 114.4(3)
C16 O3 C17 111.6(4)
C36 O5 C32 113.2(3)
C36B O5 C32 113.2(3)
O1 C1 C2 121.6(4)
O1 C1 C6 121.5(4)
C2 C1 C6 116.8(3)
C3 C2 C1 121.0(4)
C3 C2 H2 119.5
C1 C2 H2 119.5
C2 C3 C4 123.4(4)
C2 C3 H3 118.3
C4 C3 H3 118.3
C3 C4 C15 110.9(3)
C3 C4 C14 109.7(3)
C15 C4 C14 106.7(3)
C3 C4 C5 108.5(3)
C15 C4 C5 106.9(3)
C14 C4 C5 114.0(3)
C18 C5 C6 109.9(3)
C18 C5 C19 104.9(3)
C6 C5 C19 109.8(3)
C18 C5 C4 112.1(3)
C6 C5 C4 105.5(3)
C19 C5 C4 114.7(3)
C1 C6 C5 110.4(3)
C1 C6 C7 111.6(3)
C5 C6 C7 113.4(3)
C1 C6 H6 107.0
C5 C6 H6 107.0
C7 C6 H6 107.0
C8 C7 C6 113.1(3)
C8 C7 H7A 109.0
C6 C7 H7A 109.0
C8 C7 H7B 109.0
C6 C7 H7B 109.0
H7A C7 H7B 107.8
C15 C8 C7 108.7(3)
C15 C8 C9 97.2(3)
C7 C8 C9 117.5(3)
C15 C8 C20 117.2(3)
C7 C8 C20 110.4(3)
C9 C8 C20 105.7(3)
C8 C9 C10 104.9(3)
C8 C9 H9A 110.8
C10 C9 H9A 110.8
C8 C9 H9B 110.8
C10 C9 H9B 110.8
H9A C9 H9B 108.8
C11 C10 C9 106.5(3)
C11 C10 H10A 110.4
C9 C10 H10A 110.4
C11 C10 H10B 110.4
C9 C10 H10B 110.4
H10A C10 H10B 108.6
C12 C11 C15 109.8(3)
C12 C11 C10 117.7(4)
C15 C11 C10 100.1(3)
C12 C11 H11 109.6
C15 C11 H11 109.6
C10 C11 H11 109.6
O2 C12 C11 108.6(3)
O2 C12 C13 110.4(3)
C11 C12 C13 109.6(3)
O2 C12 H12 109.4
C11 C12 H12 109.4
C13 C12 H12 109.4
C12 C13 C14 112.2(3)
C12 C13 H13A 109.2
C14 C13 H13A 109.2
C12 C13 H13B 109.2
C14 C13 H13B 109.2
H13A C13 H13B 107.9
C13 C14 C4 113.9(3)
C13 C14 H14A 108.8
C4 C14 H14A 108.8
C13 C14 H14B 108.8
C4 C14 H14B 108.8
H14A C14 H14B 107.7
C11 C15 C8 105.2(3)
C11 C15 C4 120.0(3)
C8 C15 C4 120.2(3)
C11 C15 H15 102.9
C8 C15 H15 102.9
C4 C15 H15 102.9
O2 C16 O3 112.7(3)
O2 C16 H16A 109.0
O3 C16 H16A 109.0
O2 C16 H16B 109.0
O3 C16 H16B 109.0
H16A C16 H16B 107.8
O3 C17 H17A 109.5
O3 C17 H17B 109.5
H17A C17 H17B 109.5
O3 C17 H17C 109.5
H17A C17 H17C 109.5
H17B C17 H17C 109.5
C5 C18 H18A 109.5
C5 C18 H18B 109.5
H18A C18 H18B 109.5
C5 C18 H18C 109.5
H18A C18 H18C 109.5
H18B C18 H18C 109.5
C5 C19 H19A 109.5
C5 C19 H19B 109.5
H19A C19 H19B 109.5
C5 C19 H19C 109.5
H19A C19 H19C 109.5
H19B C19 H19C 109.5
C8 C20 H20A 109.5
C8 C20 H20B 109.5
H20A C20 H20B 109.5
C8 C20 H20C 109.5
H20A C20 H20C 109.5
H20B C20 H20C 109.5
O4 C21 C22 121.0(4)
O4 C21 C26 121.7(4)
C22 C21 C26 117.3(3)
C23 C22 C21 120.3(4)
C23 C22 H22 119.9
C21 C22 H22 119.9
C22 C23 C24 124.0(4)
C22 C23 H23 118.0
C24 C23 H23 118.0
C23 C24 C35 111.1(3)
C23 C24 C34 110.3(3)
C35 C24 C34 106.8(3)
C23 C24 C25 108.2(3)
C35 C24 C25 107.0(3)
C34 C24 C25 113.4(3)
C39 C25 C38 105.1(3)
C39 C25 C26 109.9(3)
C38 C25 C26 110.1(3)
C39 C25 C24 114.4(3)
C38 C25 C24 112.3(3)
C26 C25 C24 105.1(3)
C21 C26 C25 109.8(3)
C21 C26 C27 112.9(3)
C25 C26 C27 113.3(3)
C21 C26 H26 106.8
C25 C26 H26 106.8
C27 C26 H26 106.8
C28 C27 C26 112.5(3)
C28 C27 H27A 109.1
C26 C27 H27A 109.1
C28 C27 H27B 109.1
C26 C27 H27B 109.1
H27A C27 H27B 107.8
C40 C28 C27 111.5(3)
C40 C28 C35 117.5(3)
C27 C28 C35 108.1(3)
C40 C28 C29 106.0(3)
C27 C28 C29 117.3(3)
C35 C28 C29 95.9(3)
C28 C29 C30 104.5(3)
C28 C29 H29A 110.9
C30 C29 H29A 110.9
C28 C29 H29B 110.9
C30 C29 H29B 110.9
H29A C29 H29B 108.9
C31 C30 C29 106.5(3)
C31 C30 H30A 110.4
C29 C30 H30A 110.4
C31 C30 H30B 110.4
C29 C30 H30B 110.4
H30A C30 H30B 108.6
C32 C31 C35 109.1(3)
C32 C31 C30 118.0(3)
C35 C31 C30 100.6(3)
C32 C31 H31 109.6
C35 C31 H31 109.6
C30 C31 H31 109.6
O5 C32 C31 108.2(3)
O5 C32 C33 110.4(3)
C31 C32 C33 109.8(3)
O5 C32 H32 109.5
C31 C32 H32 109.5
C33 C32 H32 109.5
C32 C33 C34 112.4(3)
C32 C33 H33A 109.1
C34 C33 H33A 109.1
C32 C33 H33B 109.1
C34 C33 H33B 109.1
H33A C33 H33B 107.9
C33 C34 C24 113.2(3)
C33 C34 H34A 108.9
C24 C34 H34A 108.9
C33 C34 H34B 108.9
C24 C34 H34B 108.9
H34A C34 H34B 107.8
C31 C35 C24 119.0(3)
C31 C35 C28 104.9(3)
C24 C35 C28 119.9(3)
C31 C35 H35 103.6
C24 C35 H35 103.6
C28 C35 H35 103.6
C25 C38 H38A 109.5
C25 C38 H38B 109.5
H38A C38 H38B 109.5
C25 C38 H38C 109.5
H38A C38 H38C 109.5
H38B C38 H38C 109.5
C25 C39 H39A 109.5
C25 C39 H39B 109.5
H39A C39 H39B 109.5
C25 C39 H39C 109.5
H39A C39 H39C 109.5
H39B C39 H39C 109.5
C28 C40 H40A 109.5
C28 C40 H40B 109.5
H40A C40 H40B 109.5
C28 C40 H40C 109.5
H40A C40 H40C 109.5
H40B C40 H40C 109.5
C36B O6B C37B 115.3(8)
O6B C36B O5 108.3(5)
O6B C36B H36A 110.0
O5 C36B H36A 110.0
O6B C36B H36B 110.0
O5 C36B H36B 110.0
H36A C36B H36B 108.4
O6B C37B H37A 109.5
O6B C37B H37B 109.5
H37A C37B H37B 109.5
O6B C37B H37C 109.5
H37A C37B H37C 109.5
H37B C37B H37C 109.5
C36 O6 C37 110.5(8)
O6 C36 O5 115.8(4)
O6 C36 H36C 108.3
O5 C36 H36C 108.3
O6 C36 H36D 108.3
O5 C36 H36D 108.3
H36C C36 H36D 107.4
O6 C37 H37D 109.5
O6 C37 H37E 109.5
H37D C37 H37E 109.5
O6 C37 H37F 109.5
H37D C37 H37F 109.5
H37E C37 H37F 109.5

loop_
_geom_bond_atom_site_label_1
_geom_bond_atom_site_label_2
_geom_bond_distance
O1 C1 1.218(5)
O2 C16 1.402(5)
O2 C12 1.443(5)
O3 C16 1.416(5)
O3 C17 1.423(6)
O4 C21 1.214(5)
O5 C36 1.411(5)
O5 C36B 1.411(5)
O5 C32 1.442(5)
C1 C2 1.485(6)
C1 C6 1.521(6)
C2 C3 1.328(6)
C2 H2 0.9500
C3 C4 1.515(5)
C3 H3 0.9500
C4 C15 1.540(5)
C4 C14 1.545(5)
C4 C5 1.570(5)
C5 C18 1.546(5)
C5 C6 1.550(5)
C5 C19 1.551(5)
C6 C7 1.558(5)
C6 H6 1.0000
C7 C8 1.541(6)
C7 H7A 0.9900
C7 H7B 0.9900
C8 C15 1.537(5)
C8 C9 1.544(6)
C8 C20 1.551(6)
C9 C10 1.564(6)
C9 H9A 0.9900
C9 H9B 0.9900
C10 C11 1.555(6)
C10 H10A 0.9900
C10 H10B 0.9900
C11 C12 1.514(5)
C11 C15 1.519(5)
C11 H11 1.0000
C12 C13 1.532(6)
C12 H12 1.0000
C13 C14 1.533(6)
C13 H13A 0.9900
C13 H13B 0.9900
C14 H14A 0.9900
C14 H14B 0.9900
C15 H15 1.0000
C16 H16A 0.9900
C16 H16B 0.9900
C17 H17A 0.9800
C17 H17B 0.9800
C17 H17C 0.9800
C18 H18A 0.9800
C18 H18B 0.9800
C18 H18C 0.9800
C19 H19A 0.9800
C19 H19B 0.9800
C19 H19C 0.9800
C20 H20A 0.9800
C20 H20B 0.9800
C20 H20C 0.9800
C21 C22 1.488(6)
C21 C26 1.514(5)
C22 C23 1.330(6)
C22 H22 0.9500
C23 C24 1.506(5)
C23 H23 0.9500
C24 C35 1.535(5)
C24 C34 1.555(5)
C24 C25 1.576(5)
C25 C39 1.539(5)
C25 C38 1.541(5)
C25 C26 1.556(5)
C26 C27 1.562(5)
C26 H26 1.0000
C27 C28 1.538(6)
C27 H27A 0.9900
C27 H27B 0.9900
C28 C40 1.538(6)
C28 C35 1.548(5)
C28 C29 1.552(6)
C29 C30 1.563(6)
C29 H29A 0.9900
C29 H29B 0.9900
C30 C31 1.545(6)
C30 H30A 0.9900
C30 H30B 0.9900
C31 C32 1.507(6)
C31 C35 1.519(5)
C31 H31 1.0000
C32 C33 1.523(6)
C32 H32 1.0000
C33 C34 1.531(6)
C33 H33A 0.9900
C33 H33B 0.9900
C34 H34A 0.9900
C34 H34B 0.9900
C35 H35 1.0000
C38 H38A 0.9800
C38 H38B 0.9800
C38 H38C 0.9800
C39 H39A 0.9800
C39 H39B 0.9800
C39 H39C 0.9800
C40 H40A 0.9800
C40 H40B 0.9800
C40 H40C 0.9800
O6B C36B 1.405(9)
O6B C37B 1.411(13)
C36B H36A 0.9900
C36B H36B 0.9900
C37B H37A 0.9800
C37B H37B 0.9800
C37B H37C 0.9800
O6 C36 1.400(8)
O6 C37 1.401(13)
C36 H36C 0.9900
C36 H36D 0.9900
C37 H37D 0.9800
C37 H37E 0.9800
C37 H37F 0.9800

loop_
_geom_torsion_atom_site_label_1
_geom_torsion_atom_site_label_2
_geom_torsion_atom_site_label_3
_geom_torsion_atom_site_label_4
_geom_torsion
O1 C1 C2 C3 -176.7(4)
C6 C1 C2 C3 2.2(6)
C1 C2 C3 C4 -3.6(6)
C2 C3 C4 C15 88.3(5)
C2 C3 C4 C14 -154.0(4)
C2 C3 C4 C5 -28.8(5)
C3 C4 C5 C18 -59.8(4)
C15 C4 C5 C18 -179.5(3)
C14 C4 C5 C18 62.8(4)
C3 C4 C5 C6 59.8(4)
C15 C4 C5 C6 -59.9(4)
C14 C4 C5 C6 -177.6(3)
C3 C4 C5 C19 -179.3(3)
C15 C4 C5 C19 61.0(4)
C14 C4 C5 C19 -56.7(4)
O1 C1 C6 C5 -148.8(4)
C2 C1 C6 C5 32.3(5)
O1 C1 C6 C7 84.2(5)
C2 C1 C6 C7 -94.8(4)
C18 C5 C6 C1 58.8(4)
C19 C5 C6 C1 173.6(3)
C4 C5 C6 C1 -62.3(4)
C18 C5 C6 C7 -175.2(3)
C19 C5 C6 C7 -60.4(4)
C4 C5 C6 C7 63.7(4)
C1 C6 C7 C8 69.1(4)
C5 C6 C7 C8 -56.3(4)
C6 C7 C8 C15 42.8(4)
C6 C7 C8 C9 151.8(4)
C6 C7 C8 C20 -87.0(4)
C15 C8 C9 C10 -37.7(4)
C7 C8 C9 C10 -153.2(4)
C20 C8 C9 C10 83.2(4)
C8 C9 C10 C11 13.1(5)
C9 C10 C11 C12 136.7(4)
C9 C10 C11 C15 17.9(4)
C16 O2 C12 C11 -150.6(3)
C16 O2 C12 C13 89.3(4)
C15 C11 C12 O2 -174.7(3)
C10 C11 C12 O2 71.8(4)
C15 C11 C12 C13 -54.1(4)
C10 C11 C12 C13 -167.5(3)
O2 C12 C13 C14 178.4(3)
C11 C12 C13 C14 58.8(4)
C12 C13 C14 C4 -57.1(4)
C3 C4 C14 C13 -72.8(4)
C15 C4 C14 C13 47.5(4)
C5 C4 C14 C13 165.3(3)
C12 C11 C15 C8 -168.2(3)
C10 C11 C15 C8 -43.8(4)
C12 C11 C15 C4 52.5(5)
C10 C11 C15 C4 176.9(3)
C7 C8 C15 C11 173.9(3)
C9 C8 C15 C11 51.6(4)
C20 C8 C15 C11 -60.1(4)
C7 C8 C15 C4 -46.8(5)
C9 C8 C15 C4 -169.1(3)
C20 C8 C15 C4 79.1(5)
C3 C4 C15 C11 72.1(4)
C14 C4 C15 C11 -47.4(4)
C5 C4 C15 C11 -169.8(3)
C3 C4 C15 C8 -61.2(4)
C14 C4 C15 C8 179.3(3)
C5 C4 C15 C8 56.9(4)
C12 O2 C16 O3 73.2(4)
C17 O3 C16 O2 67.3(4)
O4 C21 C22 C23 178.1(4)
C26 C21 C22 C23 -1.7(5)
C21 C22 C23 C24 -0.2(6)
C22 C23 C24 C35 86.7(5)
C22 C23 C24 C34 -155.1(4)
C22 C23 C24 C25 -30.5(5)
C23 C24 C25 C39 -179.2(3)
C35 C24 C25 C39 61.0(4)
C34 C24 C25 C39 -56.5(4)
C23 C24 C25 C38 -59.5(4)
C35 C24 C25 C38 -179.3(3)
C34 C24 C25 C38 63.3(4)
C23 C24 C25 C26 60.2(4)
C35 C24 C25 C26 -59.6(4)
C34 C24 C25 C26 -177.1(3)
O4 C21 C26 C25 -144.8(4)
C22 C21 C26 C25 34.9(4)
O4 C21 C26 C27 87.8(4)
C22 C21 C26 C27 -92.5(4)
C39 C25 C26 C21 173.2(3)
C38 C25 C26 C21 57.8(4)
C24 C25 C26 C21 -63.3(4)
C39 C25 C26 C27 -59.6(4)
C38 C25 C26 C27 -175.0(3)
C24 C25 C26 C27 63.9(4)
C21 C26 C27 C28 67.5(4)
C25 C26 C27 C28 -58.0(4)
C26 C27 C28 C40 -85.7(4)
C26 C27 C28 C35 44.9(4)
C26 C27 C28 C29 151.8(3)
C40 C28 C29 C30 80.0(4)
C27 C28 C29 C30 -154.8(3)
C35 C28 C29 C30 -40.9(4)
C28 C29 C30 C31 17.2(4)
C29 C30 C31 C32 133.4(4)
C29 C30 C31 C35 15.0(4)
C36 O5 C32 C31 -152.7(3)
C36B O5 C32 C31 -152.7(3)
C36 O5 C32 C33 87.1(4)
C36B O5 C32 C33 87.1(4)
C35 C31 C32 O5 -176.1(3)
C30 C31 C32 O5 70.0(4)
C35 C31 C32 C33 -55.6(4)
C30 C31 C32 C33 -169.5(3)
O5 C32 C33 C34 178.5(3)
C31 C32 C33 C34 59.3(4)
C32 C33 C34 C24 -56.5(5)
C23 C24 C34 C33 -73.0(4)
C35 C24 C34 C33 47.9(4)
C25 C24 C34 C33 165.5(3)
C32 C31 C35 C24 54.8(5)
C30 C31 C35 C24 179.5(3)
C32 C31 C35 C28 -167.7(3)
C30 C31 C35 C28 -42.9(4)
C23 C24 C35 C31 71.0(4)
C34 C24 C35 C31 -49.4(4)
C25 C24 C35 C31 -171.1(3)
C23 C24 C35 C28 -60.2(4)
C34 C24 C35 C28 179.4(3)
C25 C24 C35 C28 57.7(4)
C40 C28 C35 C31 -58.7(4)
C27 C28 C35 C31 174.1(3)
C29 C28 C35 C31 52.8(4)
C40 C28 C35 C24 78.4(5)
C27 C28 C35 C24 -48.8(5)
C29 C28 C35 C24 -170.1(3)
C37B O6B C36B O5 59.5(8)
C32 O5 C36B O6B 83.0(6)
C37 O6 C36 O5 69.6(8)
C32 O5 C36 O6 62.2(7)
